data_1543252
loop_
_publ_author_name
'Sch\"afer, Marion'
'Bobev, Svilen'

_publ_section_title
;
 Synthesis and Structural Characterization of the New Clathrates
 K8Cd4Ge42, Rb8Cd4Ge42, and Cs8Cd4Ge42
;
_journal_issue 4
_journal_name_full Materials
_journal_page_first 236
_journal_paper_doi 10.3390/ma9040236
_journal_volume 9
_journal_year 2016
_chemical_formula_sum 'Cd4 Cs8 Ge42'
_chemical_formula_weight 4561.66
_chemical_name_systematic
; 
 ? 
;
_space_group_IT_number 223
_symmetry_cell_setting cubic
_symmetry_space_group_name_Hall '-P 4n 2 3'
_symmetry_space_group_name_H-M 'P m -3 n'
_atom_sites_solution_primary direct
_atom_sites_solution_secondary difmap
_audit_creation_method SHELXL-97
_cell_angle_alpha 90.00
_cell_angle_beta 90.00
_cell_angle_gamma 90.00
_cell_formula_units_Z 1
_cell_length_a 10.9643(7)
_cell_length_b 10.9643(7)
_cell_length_c 10.9643(7)
_cell_measurement_reflns_used 1629
_cell_measurement_temperature 200(2)
_cell_measurement_theta_max 22.89
_cell_measurement_theta_min 6.45
_cell_volume 1318.08(15)
_computing_cell_refinement 'Bruker SMART'
_computing_data_collection 'Bruker SMART'
_computing_data_reduction 'Bruker SAINT'
_computing_molecular_graphics 'Bruker SHELXTL'
_computing_publication_material 'Bruker SHELXTL'
_computing_structure_refinement 'SHELXL-97 (Sheldrick, 1997)'
_computing_structure_solution 'SHELXS-97 (Sheldrick, 1990)'
_diffrn_ambient_temperature 200(2)
_diffrn_measured_fraction_theta_full 1.000
_diffrn_measured_fraction_theta_max 1.000
_diffrn_measurement_device_type 'CCD area detector'
_diffrn_measurement_method 'phi and omega scans'
_diffrn_radiation_monochromator graphite
_diffrn_radiation_source 'fine-focus sealed tube'
_diffrn_radiation_type MoK\a
_diffrn_radiation_wavelength 0.71073
_diffrn_reflns_av_R_equivalents 0.0760
_diffrn_reflns_av_sigmaI/netI 0.0141
_diffrn_reflns_limit_h_max 14
_diffrn_reflns_limit_h_min -14
_diffrn_reflns_limit_k_max 14
_diffrn_reflns_limit_k_min -14
_diffrn_reflns_limit_l_max 14
_diffrn_reflns_limit_l_min -14
_diffrn_reflns_number 16830
_diffrn_reflns_theta_full 28.45
_diffrn_reflns_theta_max 28.45
_diffrn_reflns_theta_min 2.63
_exptl_absorpt_coefficient_mu 30.538
_exptl_absorpt_correction_T_max 0.4323
_exptl_absorpt_correction_T_min 0.2944
_exptl_absorpt_correction_type multi-scan
_exptl_absorpt_process_details 'SADABS (Sheldrick, 2008)'
_exptl_crystal_colour black
_exptl_crystal_density_diffrn 5.747
_exptl_crystal_density_method 'not measured'
_exptl_crystal_description block
_exptl_crystal_F_000 1976
_exptl_crystal_size_max 0.05
_exptl_crystal_size_mid 0.04
_exptl_crystal_size_min 0.03
_refine_diff_density_max 0.885
_refine_diff_density_min -4.017
_refine_diff_density_rms 0.217
_refine_ls_extinction_coef 0.00029(8)
_refine_ls_extinction_expression Fc^*^=kFc[1+0.001xFc^2^\l^3^/sin(2\q)]^-1/4^
_refine_ls_extinction_method SHELXL
_refine_ls_goodness_of_fit_ref 1.176
_refine_ls_matrix_type full
_refine_ls_number_parameters 16
_refine_ls_number_reflns 327
_refine_ls_number_restraints 0
_refine_ls_restrained_S_all 1.176
_refine_ls_R_factor_all 0.0247
_refine_ls_R_factor_gt 0.0205
_refine_ls_shift/su_max 0.000
_refine_ls_shift/su_mean 0.000
_refine_ls_structure_factor_coef Fsqd
_refine_ls_weighting_details 'calc w=1/[\s^2^(Fo^2^)+(0.0204P)^2^+13.1876P] where P=(Fo^2^+2Fc^2^)/3'
_refine_ls_weighting_scheme calc
_refine_ls_wR_factor_gt 0.0518
_refine_ls_wR_factor_ref 0.0539
_reflns_number_gt 284
_reflns_number_total 327
_reflns_threshold_expression >2sigma(I)
_cod_data_source_file Cs8Cd4Ge42_fixed.cif
_cod_data_source_block Cs8Cd4Ge42_fixed
_cod_depositor_comments
;
The following automatic conversions were performed:

'_symmetry_cell_setting' value 'Cubic' changed to 'cubic' according
to
/usr/data/users/saulius/crontab/automatic-downloads/current/MDPI/lib/dictionaries/cif_core.dic
dictionary named 'cif_core.dic' version 2.4.2 from 2011-04-26.

Automatic conversion script
Id: cif_fix_values 4268 2015-11-12 08:31:59Z antanas 
;
_cod_original_sg_symbol_H-M Pm-3n
_cod_database_code 1543252

loop_
_symmetry_equiv_pos_as_xyz
'x, y, z'
'-x, -y, z'
'-x, y, -z'
'x, -y, -z'
'z, x, y'
'z, -x, -y'
'-z, -x, y'
'-z, x, -y'
'y, z, x'
'-y, z, -x'
'y, -z, -x'
'-y, -z, x'
'y+1/2, x+1/2, -z+1/2'
'-y+1/2, -x+1/2, -z+1/2'
'y+1/2, -x+1/2, z+1/2'
'-y+1/2, x+1/2, z+1/2'
'x+1/2, z+1/2, -y+1/2'
'-x+1/2, z+1/2, y+1/2'
'-x+1/2, -z+1/2, -y+1/2'
'x+1/2, -z+1/2, y+1/2'
'z+1/2, y+1/2, -x+1/2'
'z+1/2, -y+1/2, x+1/2'
'-z+1/2, y+1/2, x+1/2'
'-z+1/2, -y+1/2, -x+1/2'
'-x, -y, -z'
'x, y, -z'
'x, -y, z'
'-x, y, z'
'-z, -x, -y'
'-z, x, y'
'z, x, -y'
'z, -x, y'
'-y, -z, -x'
'y, -z, x'
'-y, z, x'
'y, z, -x'
'-y-1/2, -x-1/2, z-1/2'
'y-1/2, x-1/2, z-1/2'
'-y-1/2, x-1/2, -z-1/2'
'y-1/2, -x-1/2, -z-1/2'
'-x-1/2, -z-1/2, y-1/2'
'x-1/2, -z-1/2, -y-1/2'
'x-1/2, z-1/2, y-1/2'
'-x-1/2, z-1/2, -y-1/2'
'-z-1/2, -y-1/2, x-1/2'
'-z-1/2, y-1/2, -x-1/2'
'z-1/2, -y-1/2, -x-1/2'
'z-1/2, y-1/2, x-1/2'

loop_
_atom_site_label
_atom_site_type_symbol
_atom_site_fract_x
_atom_site_fract_y
_atom_site_fract_z
_atom_site_U_iso_or_equiv
_atom_site_adp_type
_atom_site_occupancy
_atom_site_symmetry_multiplicity
_atom_site_calc_flag
_atom_site_refinement_flags
Ge1 Ge 0.0000 0.30336(7) 0.11719(7) 0.0117(2) Uani 1 2 d S
Ge2 Ge 0.18369(5) 0.18369(5) 0.18369(5) 0.0109(2) Uani 1 3 d S
Ge3 Ge 0.2500 0.0000 0.5000 0.0136(4) Uani 0.356(15) 8 d SP
Cd3 Cd 0.2500 0.0000 0.5000 0.0136(4) Uani 0.644(15) 8 d SP
Cs1 Cs 0.0000 0.2500 0.5000 0.0196(3) Uani 1 8 d S
Cs2 Cs 0.0000 0.0000 0.0000 0.0167(3) Uani 1 24 d S

loop_
_atom_site_aniso_label
_atom_site_aniso_U_11
_atom_site_aniso_U_22
_atom_site_aniso_U_33
_atom_site_aniso_U_23
_atom_site_aniso_U_13
_atom_site_aniso_U_12
Ge1 0.0109(4) 0.0115(4) 0.0126(4) 0.0004(3) 0.000 0.000
Ge2 0.0109(2) 0.0109(2) 0.0109(2) -0.00016(18) -0.00016(18) -0.00016(18)
Ge3 0.0158(6) 0.0125(4) 0.0125(4) 0.000 0.000 0.000
Cd3 0.0158(6) 0.0125(4) 0.0125(4) 0.000 0.000 0.000
Cs1 0.0218(3) 0.0151(5) 0.0218(3) 0.000 0.000 0.000
Cs2 0.0167(3) 0.0167(3) 0.0167(3) 0.000 0.000 0.000

loop_
_atom_type_symbol
_atom_type_description
_atom_type_scat_dispersion_real
_atom_type_scat_dispersion_imag
_atom_type_scat_source
Cd Cd -0.8075 1.2024 'International Tables Vol C Tables 4.2.6.8 and 6.1.1.4'
Cs Cs -0.3680 2.1192 'International Tables Vol C Tables 4.2.6.8 and 6.1.1.4'
Ge Ge 0.1547 1.8001 'International Tables Vol C Tables 4.2.6.8 and 6.1.1.4'

loop_
_geom_angle_atom_site_label_1
_geom_angle_atom_site_label_2
_geom_angle_atom_site_label_3
_geom_angle
_geom_angle_site_symmetry_1
_geom_angle_site_symmetry_3
Ge2 Ge1 Ge2 106.61(3) . 28
Ge2 Ge1 Ge1 106.874(19) . 26
Ge2 Ge1 Ge1 106.874(19) 28 26
Ge2 Ge1 Cd3 105.69(3) . 9
Ge2 Ge1 Cd3 105.69(3) 28 9
Ge1 Ge1 Cd3 124.034(16) 26 9
Ge2 Ge1 Ge3 105.69(3) . 9
Ge2 Ge1 Ge3 105.69(3) 28 9
Ge1 Ge1 Ge3 124.034(16) 26 9
Cd3 Ge1 Ge3 0.0 9 9
Ge2 Ge1 Cs2 67.50(2) . .
Ge2 Ge1 Cs2 67.50(2) 28 .
Ge1 Ge1 Cs2 68.878(12) 26 .
Cd3 Ge1 Cs2 167.09(3) 9 .
Ge3 Ge1 Cs2 167.09(3) 9 .
Ge2 Ge1 Cs1 79.165(11) . 9
Ge2 Ge1 Cs1 174.11(2) 28 9
Ge1 Ge1 Cs1 69.774(11) 26 9
Cd3 Ge1 Cs1 73.307(13) 9 9
Ge3 Ge1 Cs1 73.307(13) 9 9
Cs2 Ge1 Cs1 114.617(14) . 9
Ge2 Ge1 Cs1 174.11(2) . 33_565
Ge2 Ge1 Cs1 79.165(11) 28 33_565
Ge1 Ge1 Cs1 69.774(11) 26 33_565
Cd3 Ge1 Cs1 73.307(13) 9 33_565
Ge3 Ge1 Cs1 73.307(13) 9 33_565
Cs2 Ge1 Cs1 114.617(14) . 33_565
Cs1 Ge1 Cs1 95.042(16) 9 33_565
Ge2 Ge1 Cs1 68.925(18) . .
Ge2 Ge1 Cs1 68.924(18) 28 .
Ge1 Ge1 Cs1 172.065(10) 26 .
Cd3 Ge1 Cs1 63.901(15) 9 .
Ge3 Ge1 Cs1 63.901(15) 9 .
Cs2 Ge1 Cs1 103.188(17) . .
Cs1 Ge1 Cs1 114.993(13) 9 .
Cs1 Ge1 Cs1 114.993(13) 33_565 .
Ge1 Ge2 Ge1 109.74(2) . 9
Ge1 Ge2 Ge1 109.74(2) . 5
Ge1 Ge2 Ge1 109.74(2) 9 5
Ge1 Ge2 Ge2 109.20(2) . 14
Ge1 Ge2 Ge2 109.20(2) 9 14
Ge1 Ge2 Ge2 109.20(2) 5 14
Ge1 Ge2 Cs2 70.80(2) . .
Ge1 Ge2 Cs2 70.80(2) 9 .
Ge1 Ge2 Cs2 70.80(2) 5 .
Ge2 Ge2 Cs2 180.00(6) 14 .
Ge1 Ge2 Cs1 63.585(14) . 9
Ge1 Ge2 Cs1 75.973(16) 9 9
Ge1 Ge2 Cs1 172.810(16) 5 9
Ge2 Ge2 Cs1 72.004(12) 14 9
Cs2 Ge2 Cs1 107.996(12) . 9
Ge1 Ge2 Cs1 75.972(16) . .
Ge1 Ge2 Cs1 172.810(16) 9 .
Ge1 Ge2 Cs1 63.585(14) 5 .
Ge2 Ge2 Cs1 72.004(12) 14 .
Cs2 Ge2 Cs1 107.996(12) . .
Cs1 Ge2 Cs1 110.905(11) 9 .
Ge1 Ge2 Cs1 172.811(16) . 5
Ge1 Ge2 Cs1 63.585(14) 9 5
Ge1 Ge2 Cs1 75.973(16) 5 5
Ge2 Ge2 Cs1 72.004(12) 14 5
Cs2 Ge2 Cs1 107.996(12) . 5
Cs1 Ge2 Cs1 110.905(11) 9 5
Cs1 Ge2 Cs1 110.905(11) . 5
Ge1 Ge3 Ge1 108.256(15) 45_666 5
Ge1 Ge3 Ge1 111.93(3) 45_666 46_656
Ge1 Ge3 Ge1 108.256(15) 5 46_656
Ge1 Ge3 Ge1 108.256(15) 45_666 6_556
Ge1 Ge3 Ge1 111.93(3) 5 6_556
Ge1 Ge3 Ge1 108.256(15) 46_656 6_556
Ge1 Ge3 Cs1 66.686(10) 45_666 29_656
Ge1 Ge3 Cs1 169.035(16) 5 29_656
Ge1 Ge3 Cs1 66.686(10) 46_656 29_656
Ge1 Ge3 Cs1 79.035(16) 6_556 29_656
Ge1 Ge3 Cs1 169.035(16) 45_666 25_556
Ge1 Ge3 Cs1 66.686(10) 5 25_556
Ge1 Ge3 Cs1 79.035(16) 46_656 25_556
Ge1 Ge3 Cs1 66.686(10) 6_556 25_556
Cs1 Ge3 Cs1 120.0 29_656 25_556
Ge1 Ge3 Cs1 79.035(16) 45_666 .
Ge1 Ge3 Cs1 66.686(10) 5 .
Ge1 Ge3 Cs1 169.035(16) 46_656 .
Ge1 Ge3 Cs1 66.686(10) 6_556 .
Cs1 Ge3 Cs1 120.0 29_656 .
Cs1 Ge3 Cs1 90.0 25_556 .
Ge1 Ge3 Cs1 66.686(10) 45_666 5
Ge1 Ge3 Cs1 79.035(16) 5 5
Ge1 Ge3 Cs1 66.686(10) 46_656 5
Ge1 Ge3 Cs1 169.035(16) 6_556 5
Cs1 Ge3 Cs1 90.0 29_656 5
Cs1 Ge3 Cs1 120.0 25_556 5
Cs1 Ge3 Cs1 120.0 . 5
Ge1 Cs1 Ge1 160.92(2) 30 37_666
Ge1 Cs1 Ge1 40.45(2) 30 5
Ge1 Cs1 Ge1 122.953(10) 37_666 5
Ge1 Cs1 Ge1 122.953(10) 30 14
Ge1 Cs1 Ge1 40.45(2) 37_666 14
Ge1 Cs1 Ge1 98.212(17) 5 14
Ge1 Cs1 Ge1 70.917(19) 30 29_556
Ge1 Cs1 Ge1 122.953(10) 37_666 29_556
Ge1 Cs1 Ge1 84.958(16) 5 29_556
Ge1 Cs1 Ge1 160.92(2) 14 29_556
Ge1 Cs1 Ge1 122.953(10) 30 38_566
Ge1 Cs1 Ge1 70.917(19) 37_666 38_566
Ge1 Cs1 Ge1 160.92(2) 5 38_566
Ge1 Cs1 Ge1 84.958(16) 14 38_566
Ge1 Cs1 Ge1 98.212(17) 29_556 38_566
Ge1 Cs1 Ge1 84.958(16) 30 6_556
Ge1 Cs1 Ge1 98.212(17) 37_666 6_556
Ge1 Cs1 Ge1 70.917(19) 5 6_556
Ge1 Cs1 Ge1 122.953(10) 14 6_556
Ge1 Cs1 Ge1 40.45(2) 29_556 6_556
Ge1 Cs1 Ge1 122.953(10) 38_566 6_556
Ge1 Cs1 Ge1 98.212(17) 30 13_455
Ge1 Cs1 Ge1 84.958(16) 37_666 13_455
Ge1 Cs1 Ge1 122.953(10) 5 13_455
Ge1 Cs1 Ge1 70.917(19) 14 13_455
Ge1 Cs1 Ge1 122.953(10) 29_556 13_455
Ge1 Cs1 Ge1 40.45(2) 38_566 13_455
Ge1 Cs1 Ge1 160.92(2) 6_556 13_455
Ge1 Cs1 Cd3 158.703(11) 30 33_566
Ge1 Cs1 Cd3 40.007(11) 37_666 33_566
Ge1 Cs1 Cd3 158.703(11) 5 33_566
Ge1 Cs1 Cd3 73.916(10) 14 33_566
Ge1 Cs1 Cd3 96.391(9) 29_556 33_566
Ge1 Cs1 Cd3 40.007(11) 38_566 33_566
Ge1 Cs1 Cd3 96.391(9) 6_556 33_566
Ge1 Cs1 Cd3 73.916(10) 13_455 33_566
Ge1 Cs1 Cd3 40.007(11) 30 25_556
Ge1 Cs1 Cd3 158.703(11) 37_666 25_556
Ge1 Cs1 Cd3 73.916(10) 5 25_556
Ge1 Cs1 Cd3 158.703(11) 14 25_556
Ge1 Cs1 Cd3 40.007(11) 29_556 25_556
Ge1 Cs1 Cd3 96.391(9) 38_566 25_556
Ge1 Cs1 Cd3 73.916(10) 6_556 25_556
Ge1 Cs1 Cd3 96.391(9) 13_455 25_556
Cd3 Cs1 Cd3 120.0 33_566 25_556
Ge1 Cs1 Ge3 158.703(11) 30 33_566
Ge1 Cs1 Ge3 40.007(11) 37_666 33_566
Ge1 Cs1 Ge3 158.703(11) 5 33_566
Ge1 Cs1 Ge3 73.916(10) 14 33_566
Ge1 Cs1 Ge3 96.391(9) 29_556 33_566
Ge1 Cs1 Ge3 40.007(11) 38_566 33_566
Ge1 Cs1 Ge3 96.391(9) 6_556 33_566
Ge1 Cs1 Ge3 73.916(10) 13_455 33_566
Cd3 Cs1 Ge3 0.0 33_566 33_566
Cd3 Cs1 Ge3 120.0 25_556 33_566
Ge1 Cs1 Ge3 40.007(11) 30 25_556
Ge1 Cs1 Ge3 158.703(11) 37_666 25_556
Ge1 Cs1 Ge3 73.916(10) 5 25_556
Ge1 Cs1 Ge3 158.703(11) 14 25_556
Ge1 Cs1 Ge3 40.007(11) 29_556 25_556
Ge1 Cs1 Ge3 96.391(9) 38_566 25_556
Ge1 Cs1 Ge3 73.916(10) 6_556 25_556
Ge1 Cs1 Ge3 96.391(9) 13_455 25_556
Cd3 Cs1 Ge3 120.0 33_566 25_556
Cd3 Cs1 Ge3 0.0 25_556 25_556
Ge3 Cs1 Ge3 120.0 33_566 25_556
Ge2 Cs2 Ge2 180.000(13) . 25
Ge2 Cs2 Ge2 70.5 . 28
Ge2 Cs2 Ge2 109.5 25 28
Ge2 Cs2 Ge2 109.5 . 4
Ge2 Cs2 Ge2 70.5 25 4
Ge2 Cs2 Ge2 180.0 28 4
Ge2 Cs2 Ge2 70.5 . 27
Ge2 Cs2 Ge2 109.5 25 27
Ge2 Cs2 Ge2 109.5 28 27
Ge2 Cs2 Ge2 70.5 4 27
Ge2 Cs2 Ge2 109.5 . 3
Ge2 Cs2 Ge2 70.5 25 3
Ge2 Cs2 Ge2 70.5 28 3
Ge2 Cs2 Ge2 109.5 4 3
Ge2 Cs2 Ge2 180.0 27 3
Ge2 Cs2 Ge2 70.5 . 26
Ge2 Cs2 Ge2 109.5 25 26
Ge2 Cs2 Ge2 109.5 28 26
Ge2 Cs2 Ge2 70.5 4 26
Ge2 Cs2 Ge2 109.5 27 26
Ge2 Cs2 Ge2 70.5 3 26
Ge2 Cs2 Ge2 109.5 . 2
Ge2 Cs2 Ge2 70.5 25 2
Ge2 Cs2 Ge2 70.5 28 2
Ge2 Cs2 Ge2 109.5 4 2
Ge2 Cs2 Ge2 70.5 27 2
Ge2 Cs2 Ge2 109.5 3 2
Ge2 Cs2 Ge2 180.000(13) 26 2
Ge2 Cs2 Ge1 138.298(6) . 25
Ge2 Cs2 Ge1 41.702(6) 25 25
Ge2 Cs2 Ge1 138.298(6) 28 25
Ge2 Cs2 Ge1 41.702(6) 4 25
Ge2 Cs2 Ge1 70.700(9) 27 25
Ge2 Cs2 Ge1 109.300(9) 3 25
Ge2 Cs2 Ge1 109.300(9) 26 25
Ge2 Cs2 Ge1 70.700(9) 2 25
Ge2 Cs2 Ge1 41.702(6) . 5
Ge2 Cs2 Ge1 138.298(6) 25 5
Ge2 Cs2 Ge1 70.700(9) 28 5
Ge2 Cs2 Ge1 109.300(9) 4 5
Ge2 Cs2 Ge1 41.702(6) 27 5
Ge2 Cs2 Ge1 138.298(6) 3 5
Ge2 Cs2 Ge1 109.300(9) 26 5
Ge2 Cs2 Ge1 70.700(9) 2 5
Ge1 Cs2 Ge1 109.642(9) 25 5
Ge2 Cs2 Ge1 41.702(6) . 9
Ge2 Cs2 Ge1 138.298(6) 25 9
Ge2 Cs2 Ge1 109.300(9) 28 9
Ge2 Cs2 Ge1 70.700(9) 4 9
Ge2 Cs2 Ge1 70.700(9) 27 9
Ge2 Cs2 Ge1 109.300(9) 3 9
Ge2 Cs2 Ge1 41.702(6) 26 9
Ge2 Cs2 Ge1 138.298(6) 2 9
Ge1 Cs2 Ge1 109.642(9) 25 9
Ge1 Cs2 Ge1 70.358(9) 5 9
Ge2 Cs2 Ge1 138.298(6) . 33
Ge2 Cs2 Ge1 41.702(6) 25 33
Ge2 Cs2 Ge1 70.700(9) 28 33
Ge2 Cs2 Ge1 109.300(9) 4 33
Ge2 Cs2 Ge1 109.300(9) 27 33
Ge2 Cs2 Ge1 70.700(9) 3 33
Ge2 Cs2 Ge1 138.298(6) 26 33
Ge2 Cs2 Ge1 41.702(6) 2 33
Ge1 Cs2 Ge1 70.358(9) 25 33
Ge1 Cs2 Ge1 109.642(9) 5 33
Ge1 Cs2 Ge1 180.00(2) 9 33

loop_
_geom_bond_atom_site_label_1
_geom_bond_atom_site_label_2
_geom_bond_distance
_geom_bond_site_symmetry_2
Ge1 Ge2 2.5119(5) .
Ge1 Ge2 2.5119(5) 28
Ge1 Ge1 2.5698(15) 26
Ge1 Cd3 2.6017(8) 9
Ge1 Ge3 2.6017(8) 9
Ge1 Cs2 3.5657(8) .
Ge1 Cs1 3.7166(5) 9
Ge1 Cs1 3.7166(5) 33_565
Ge1 Cs1 4.2378(8) .
Ge2 Ge1 2.5119(5) 9
Ge2 Ge1 2.5119(5) 5
Ge2 Ge2 2.5185(17) 14
Ge2 Cs2 3.4884(9) .
Ge2 Cs1 4.0759(4) 9
Ge2 Cs1 4.0759(4) .
Ge2 Cs1 4.0759(4) 5
Ge3 Ge1 2.6017(8) 45_666
Ge3 Ge1 2.6017(8) 5
Ge3 Ge1 2.6017(8) 46_656
Ge3 Ge1 2.6017(8) 6_556
Ge3 Cs1 3.8765(3) 29_656
Ge3 Cs1 3.8765(2) 25_556
Ge3 Cs1 3.8765(2) .
Ge3 Cs1 3.8765(2) 5
Cs1 Ge1 3.7166(5) 30
Cs1 Ge1 3.7166(5) 37_666
Cs1 Ge1 3.7166(5) 5
Cs1 Ge1 3.7166(5) 14
Cs1 Ge1 3.7166(5) 29_556
Cs1 Ge1 3.7166(5) 38_566
Cs1 Ge1 3.7166(5) 6_556
Cs1 Ge1 3.7166(5) 13_455
Cs1 Cd3 3.8765(3) 33_566
Cs1 Cd3 3.8765(2) 25_556
Cs1 Ge3 3.8765(3) 33_566
Cs1 Ge3 3.8765(2) 25_556
Cs2 Ge2 3.4884(9) 25
Cs2 Ge2 3.4884(9) 28
Cs2 Ge2 3.4884(9) 4
Cs2 Ge2 3.4884(9) 27
Cs2 Ge2 3.4884(9) 3
Cs2 Ge2 3.4884(9) 26
Cs2 Ge2 3.4884(9) 2
Cs2 Ge1 3.5657(8) 25
Cs2 Ge1 3.5657(8) 5
Cs2 Ge1 3.5657(8) 9
Cs2 Ge1 3.5657(8) 33
